data_4078623
loop_
_publ_author_name
'Suess, Daniel L. M.'
'Peters, Jonas C.'

_publ_section_title
;
 Late-Metal Diphosphinosulfinyl S(O)P2Pincer-type Complexes
;
_journal_issue 15
_journal_name_full Organometallics
_journal_page_first 5213
_journal_paper_doi 10.1021/om3001229
_journal_volume 31
_journal_year 2012
_chemical_formula_sum 'C36 H28 O P2 S'
_chemical_formula_weight 570.58
_chemical_name_systematic
; 
 ? 
;
_space_group_IT_number 61
_symmetry_cell_setting orthorhombic
_symmetry_space_group_name_Hall '-P 2ac 2ab'
_symmetry_space_group_name_H-M 'P b c a'
_atom_sites_solution_hydrogens geom
_atom_sites_solution_primary direct
_atom_sites_solution_secondary difmap
_audit_creation_method SHELXL-97
_cell_angle_alpha 90.00
_cell_angle_beta 90.00
_cell_angle_gamma 90.00
_cell_formula_units_Z 8
_cell_length_a 10.3898(11)
_cell_length_b 16.0613(19)
_cell_length_c 34.037(4)
_cell_measurement_reflns_used 9846
_cell_measurement_temperature 100(2)
_cell_measurement_theta_max 30.14
_cell_measurement_theta_min 2.30
_cell_volume 5679.9(11)
_computing_cell_refinement 'Bruker SAINT'
_computing_data_collection 'Bruker APEX2'
_computing_data_reduction 'Bruker SAINT'
_computing_molecular_graphics 'Bruker SHELXTL'
_computing_publication_material 'Bruker SHELXTL'
_computing_structure_refinement 'SHELXL-97 (Sheldrick, 2008)'
_computing_structure_solution 'SHELXS-97 (Sheldrick, 2008)'
_diffrn_ambient_temperature 100(2)
_diffrn_detector_area_resol_mean 8.3
_diffrn_measured_fraction_theta_full 1.000
_diffrn_measured_fraction_theta_max 1.000
_diffrn_measurement_device_type 'Bruker APEX-II CCD'
_diffrn_measurement_method '\f and \w scans'
_diffrn_radiation_monochromator graphite
_diffrn_radiation_source 'fine-focus sealed tube'
_diffrn_radiation_type MoK\a
_diffrn_radiation_wavelength 0.71073
_diffrn_reflns_av_R_equivalents 0.0672
_diffrn_reflns_av_sigmaI/netI 0.0261
_diffrn_reflns_limit_h_max 14
_diffrn_reflns_limit_h_min -14
_diffrn_reflns_limit_k_max 22
_diffrn_reflns_limit_k_min -22
_diffrn_reflns_limit_l_max 47
_diffrn_reflns_limit_l_min -47
_diffrn_reflns_number 121249
_diffrn_reflns_theta_full 29.57
_diffrn_reflns_theta_max 29.57
_diffrn_reflns_theta_min 1.20
_exptl_absorpt_coefficient_mu 0.256
_exptl_absorpt_correction_T_max 0.9506
_exptl_absorpt_correction_T_min 0.9272
_exptl_absorpt_correction_type multi-scan
_exptl_absorpt_process_details 'SADABS (Sheldrick, 2008)'
_exptl_crystal_colour colourless
_exptl_crystal_density_diffrn 1.334
_exptl_crystal_density_meas ?
_exptl_crystal_density_method 'not measured'
_exptl_crystal_description block
_exptl_crystal_F_000 2384
_exptl_crystal_size_max 0.30
_exptl_crystal_size_mid 0.30
_exptl_crystal_size_min 0.20
_refine_diff_density_max 0.460
_refine_diff_density_min -0.362
_refine_diff_density_rms 0.065
_refine_ls_extinction_method none
_refine_ls_goodness_of_fit_ref 1.071
_refine_ls_hydrogen_treatment constr
_refine_ls_matrix_type full
_refine_ls_number_parameters 361
_refine_ls_number_reflns 7980
_refine_ls_number_restraints 0
_refine_ls_restrained_S_all 1.071
_refine_ls_R_factor_all 0.0540
_refine_ls_R_factor_gt 0.0421
_refine_ls_shift/su_max 0.002
_refine_ls_shift/su_mean 0.000
_refine_ls_structure_factor_coef Fsqd
_refine_ls_weighting_details 'calc w=1/[\s^2^(Fo^2^)+(0.0465P)^2^+4.9655P] where P=(Fo^2^+2Fc^2^)/3'
_refine_ls_weighting_scheme calc
_refine_ls_wR_factor_gt 0.1050
_refine_ls_wR_factor_ref 0.1137
_reflns_number_gt 6628
_reflns_number_total 7980
_reflns_threshold_expression >2sigma(I)
_cod_data_source_file om3001229_si_002.cif
_cod_data_source_block SOP2
_cod_depositor_comments
;
The following automatic conversions were performed:

'_symmetry_cell_setting' value 'Orthorhombic' changed to
'orthorhombic' according to
/home/saulius/struct/CIF-dictionaries/cif_core.dic dictionary named
'cif_core.dic' version 2.4.2 from 2011-04-26.

Automatic conversion script
Id: cif_fix_values 1891 2012-01-12 08:04:46Z andrius 

The following automatic conversions were performed:

'_exptl_crystal_density_meas' value 'not measured' was changed to '?'
- the value is perceived as not measured.

Automatic conversion script
Id: cif_fix_values 3008 2015-01-20 13:52:24Z robertas 
;
_cod_original_sg_symbol_H-M Pbca
_cod_database_code 4078623

loop_
_symmetry_equiv_pos_as_xyz
'x, y, z'
'-x+1/2, -y, z+1/2'
'-x, y+1/2, -z+1/2'
'x+1/2, -y+1/2, -z'
'-x, -y, -z'
'x-1/2, y, -z-1/2'
'x, -y-1/2, z-1/2'
'-x-1/2, y-1/2, z'

loop_
_atom_site_label
_atom_site_type_symbol
_atom_site_fract_x
_atom_site_fract_y
_atom_site_fract_z
_atom_site_U_iso_or_equiv
_atom_site_adp_type
_atom_site_occupancy
_atom_site_symmetry_multiplicity
_atom_site_calc_flag
_atom_site_refinement_flags
S1 S 0.96466(4) 0.46948(2) 0.093204(11) 0.01816(9) Uani 1 1 d .
P1 P 1.20295(4) 0.59217(3) 0.093932(11) 0.01830(9) Uani 1 1 d .
P2 P 0.86497(4) 0.49137(3) 0.177714(11) 0.01665(9) Uani 1 1 d .
O1 O 0.85851(12) 0.40968(8) 0.08395(4) 0.0255(3) Uani 1 1 d .
C1 C 1.07876(16) 0.46335(10) 0.05369(4) 0.0183(3) Uani 1 1 d .
C25 C 0.74646(15) 0.40931(10) 0.18634(4) 0.0175(3) Uani 1 1 d .
C6 C 1.18198(16) 0.51949(10) 0.05259(4) 0.0184(3) Uani 1 1 d .
C24 C 1.01076(15) 0.42938(10) 0.16986(4) 0.0166(3) Uani 1 1 d .
C5 C 1.26413(17) 0.51572(11) 0.02025(5) 0.0224(3) Uani 1 1 d .
H5 H 1.3363 0.5519 0.0189 0.027 Uiso 1 1 calc R
C19 C 1.05889(15) 0.42037(9) 0.13163(4) 0.0169(3) Uani 1 1 d .
C30 C 0.61846(15) 0.43521(11) 0.18942(5) 0.0206(3) Uani 1 1 d .
H30 H 0.5987 0.4929 0.1884 0.025 Uiso 1 1 calc R
C13 C 1.37619(16) 0.61131(11) 0.09177(4) 0.0200(3) Uani 1 1 d .
C22 C 1.17812(16) 0.33641(10) 0.19304(5) 0.0203(3) Uani 1 1 d .
H22 H 1.2181 0.3070 0.2139 0.024 Uiso 1 1 calc R
C29 C 0.52013(16) 0.37793(11) 0.19397(5) 0.0231(3) Uani 1 1 d .
H29 H 0.4336 0.3965 0.1961 0.028 Uiso 1 1 calc R
C3 C 1.13840(18) 0.40505(11) -0.00841(5) 0.0249(3) Uani 1 1 d .
H3 H 1.1244 0.3665 -0.0291 0.030 Uiso 1 1 calc R
C31 C 0.89535(15) 0.53589(10) 0.22649(4) 0.0179(3) Uani 1 1 d .
C21 C 1.22523(16) 0.32886(10) 0.15485(5) 0.0212(3) Uani 1 1 d .
H21 H 1.2977 0.2945 0.1498 0.025 Uiso 1 1 calc R
C18 C 1.45625(17) 0.54377(11) 0.10123(5) 0.0235(3) Uani 1 1 d .
H18 H 1.4196 0.4903 0.1053 0.028 Uiso 1 1 calc R
C27 C 0.67388(18) 0.26643(11) 0.19180(6) 0.0284(4) Uani 1 1 d .
H27 H 0.6928 0.2086 0.1926 0.034 Uiso 1 1 calc R
C7 C 1.12208(16) 0.68548(10) 0.07499(5) 0.0207(3) Uani 1 1 d .
C36 C 0.81434(16) 0.52564(11) 0.25874(5) 0.0223(3) Uani 1 1 d .
H36 H 0.7432 0.4887 0.2570 0.027 Uiso 1 1 calc R
C33 C 1.02105(18) 0.63426(11) 0.26461(5) 0.0264(4) Uani 1 1 d .
H33 H 1.0923 0.6711 0.2665 0.032 Uiso 1 1 calc R
C20 C 1.16655(16) 0.37144(10) 0.12429(5) 0.0202(3) Uani 1 1 d .
H20 H 1.1999 0.3672 0.0984 0.024 Uiso 1 1 calc R
C34 C 0.93947(18) 0.62388(11) 0.29650(5) 0.0269(4) Uani 1 1 d .
H34 H 0.9538 0.6539 0.3201 0.032 Uiso 1 1 calc R
C8 C 1.02285(17) 0.71684(11) 0.09851(5) 0.0247(3) Uani 1 1 d .
H8 H 1.0051 0.6915 0.1231 0.030 Uiso 1 1 calc R
C35 C 0.83691(18) 0.56919(12) 0.29346(5) 0.0269(4) Uani 1 1 d .
H35 H 0.7813 0.5613 0.3153 0.032 Uiso 1 1 calc R
C23 C 1.07264(15) 0.38709(10) 0.20041(5) 0.0189(3) Uani 1 1 d .
H23 H 1.0421 0.3931 0.2266 0.023 Uiso 1 1 calc R
C16 C 1.64202(17) 0.63301(12) 0.09996(5) 0.0270(4) Uani 1 1 d .
H16 H 1.7321 0.6406 0.1032 0.032 Uiso 1 1 calc R
C12 C 1.14605(19) 0.72306(11) 0.03871(5) 0.0273(4) Uani 1 1 d .
H12 H 1.2128 0.7024 0.0223 0.033 Uiso 1 1 calc R
C17 C 1.58832(17) 0.55435(12) 0.10475(5) 0.0254(3) Uani 1 1 d .
H17 H 1.6419 0.5080 0.1104 0.030 Uiso 1 1 calc R
C2 C 1.05540(17) 0.40690(11) 0.02362(5) 0.0224(3) Uani 1 1 d .
H2 H 0.9839 0.3702 0.0249 0.027 Uiso 1 1 calc R
C14 C 1.43220(17) 0.68917(11) 0.08599(5) 0.0247(3) Uani 1 1 d .
H14 H 1.3798 0.7352 0.0789 0.030 Uiso 1 1 calc R
C32 C 0.99891(16) 0.59090(10) 0.22987(5) 0.0221(3) Uani 1 1 d .
H32 H 1.0550 0.5988 0.2082 0.027 Uiso 1 1 calc R
C4 C 1.24164(18) 0.45959(11) -0.01007(5) 0.0257(4) Uani 1 1 d .
H4 H 1.2976 0.4586 -0.0321 0.031 Uiso 1 1 calc R
C28 C 0.54752(17) 0.29348(11) 0.19535(5) 0.0242(3) Uani 1 1 d .
H28 H 0.4800 0.2542 0.1987 0.029 Uiso 1 1 calc R
C15 C 1.56483(18) 0.70014(12) 0.09054(5) 0.0282(4) Uani 1 1 d .
H15 H 1.6019 0.7537 0.0872 0.034 Uiso 1 1 calc R
C26 C 0.77272(16) 0.32389(11) 0.18712(5) 0.0252(3) Uani 1 1 d .
H26 H 0.8589 0.3050 0.1844 0.030 Uiso 1 1 calc R
C9 C 0.94958(19) 0.78487(12) 0.08626(6) 0.0318(4) Uani 1 1 d .
H9 H 0.8830 0.8060 0.1026 0.038 Uiso 1 1 calc R
C11 C 1.0722(2) 0.79071(12) 0.02655(6) 0.0331(4) Uani 1 1 d .
H11 H 1.0889 0.8161 0.0019 0.040 Uiso 1 1 calc R
C10 C 0.9743(2) 0.82131(12) 0.05034(6) 0.0347(4) Uani 1 1 d .
H10 H 0.9242 0.8674 0.0418 0.042 Uiso 1 1 calc R

loop_
_atom_site_aniso_label
_atom_site_aniso_U_11
_atom_site_aniso_U_22
_atom_site_aniso_U_33
_atom_site_aniso_U_23
_atom_site_aniso_U_13
_atom_site_aniso_U_12
S1 0.01917(18) 0.01938(19) 0.01594(17) 0.00173(13) -0.00049(13) 0.00128(14)
P1 0.0213(2) 0.0185(2) 0.01506(18) -0.00113(14) 0.00014(14) -0.00092(15)
P2 0.01621(18) 0.01723(19) 0.01650(18) 0.00072(14) 0.00037(14) 0.00093(14)
O1 0.0207(6) 0.0298(7) 0.0259(6) 0.0031(5) -0.0037(5) -0.0042(5)
C1 0.0214(7) 0.0184(7) 0.0152(6) 0.0009(5) 0.0002(6) 0.0018(6)
C25 0.0176(7) 0.0197(7) 0.0151(6) -0.0005(5) -0.0007(5) -0.0004(6)
C6 0.0233(7) 0.0179(7) 0.0140(6) 0.0004(5) -0.0003(6) 0.0001(6)
C24 0.0164(7) 0.0155(7) 0.0181(7) -0.0007(5) -0.0002(5) -0.0009(5)
C5 0.0265(8) 0.0237(8) 0.0171(7) 0.0005(6) 0.0028(6) -0.0003(7)
C19 0.0186(7) 0.0153(7) 0.0167(6) 0.0010(5) -0.0017(5) -0.0013(5)
C30 0.0192(7) 0.0218(8) 0.0209(7) -0.0038(6) -0.0006(6) 0.0015(6)
C13 0.0217(7) 0.0234(8) 0.0148(6) -0.0026(6) 0.0001(6) -0.0008(6)
C22 0.0194(7) 0.0209(8) 0.0205(7) 0.0010(6) -0.0041(6) 0.0017(6)
C29 0.0180(7) 0.0301(9) 0.0214(7) -0.0057(6) 0.0011(6) -0.0009(6)
C3 0.0351(9) 0.0229(8) 0.0169(7) -0.0045(6) -0.0036(7) 0.0059(7)
C31 0.0191(7) 0.0173(7) 0.0172(7) -0.0006(5) -0.0003(6) 0.0044(6)
C21 0.0184(7) 0.0210(8) 0.0242(8) -0.0028(6) -0.0008(6) 0.0037(6)
C18 0.0260(8) 0.0239(8) 0.0207(7) 0.0019(6) 0.0008(6) -0.0002(7)
C27 0.0261(8) 0.0204(8) 0.0387(10) 0.0064(7) -0.0053(7) -0.0013(7)
C7 0.0235(8) 0.0186(7) 0.0199(7) -0.0023(6) -0.0047(6) -0.0022(6)
C36 0.0196(7) 0.0257(8) 0.0215(7) -0.0002(6) 0.0015(6) 0.0026(6)
C33 0.0291(9) 0.0190(8) 0.0311(9) -0.0018(7) -0.0086(7) -0.0009(7)
C20 0.0213(7) 0.0212(8) 0.0181(7) -0.0018(6) 0.0009(6) 0.0009(6)
C34 0.0340(9) 0.0252(8) 0.0215(8) -0.0056(6) -0.0080(7) 0.0091(7)
C8 0.0269(9) 0.0244(8) 0.0228(8) -0.0043(6) -0.0032(6) 0.0003(7)
C35 0.0268(8) 0.0345(10) 0.0194(7) -0.0030(7) 0.0003(6) 0.0083(7)
C23 0.0188(7) 0.0216(7) 0.0162(7) 0.0000(6) 0.0001(6) -0.0011(6)
C16 0.0224(8) 0.0374(10) 0.0211(8) -0.0041(7) 0.0012(6) -0.0030(7)
C12 0.0324(9) 0.0252(9) 0.0243(8) 0.0013(7) -0.0014(7) -0.0042(7)
C17 0.0237(8) 0.0318(9) 0.0207(7) 0.0016(7) 0.0018(6) 0.0044(7)
C2 0.0279(8) 0.0207(8) 0.0186(7) -0.0007(6) -0.0049(6) 0.0013(6)
C14 0.0266(8) 0.0217(8) 0.0257(8) -0.0030(6) -0.0004(7) -0.0003(7)
C32 0.0234(8) 0.0198(8) 0.0231(8) 0.0011(6) -0.0002(6) -0.0003(6)
C4 0.0337(9) 0.0280(9) 0.0156(7) -0.0015(6) 0.0042(7) 0.0054(7)
C28 0.0218(8) 0.0282(9) 0.0227(7) 0.0023(6) -0.0020(6) -0.0069(7)
C15 0.0282(9) 0.0266(9) 0.0298(9) -0.0044(7) 0.0027(7) -0.0067(7)
C26 0.0189(8) 0.0217(8) 0.0350(9) 0.0036(7) -0.0020(7) 0.0008(6)
C9 0.0313(10) 0.0283(9) 0.0357(10) -0.0081(8) -0.0065(8) 0.0065(8)
C11 0.0449(11) 0.0250(9) 0.0293(9) 0.0070(7) -0.0085(8) -0.0055(8)
C10 0.0422(11) 0.0223(9) 0.0396(10) -0.0002(8) -0.0143(9) 0.0043(8)

loop_
_atom_type_symbol
_atom_type_description
_atom_type_scat_dispersion_real
_atom_type_scat_dispersion_imag
_atom_type_scat_source
C C 0.0033 0.0016 'International Tables Vol C Tables 4.2.6.8 and 6.1.1.4'
H H 0.0000 0.0000 'International Tables Vol C Tables 4.2.6.8 and 6.1.1.4'
O O 0.0106 0.0060 'International Tables Vol C Tables 4.2.6.8 and 6.1.1.4'
P P 0.1023 0.0942 'International Tables Vol C Tables 4.2.6.8 and 6.1.1.4'
S S 0.1246 0.1234 'International Tables Vol C Tables 4.2.6.8 and 6.1.1.4'

loop_
_geom_angle_atom_site_label_1
_geom_angle_atom_site_label_2
_geom_angle_atom_site_label_3
_geom_angle
O1 S1 C1 107.08(7)
O1 S1 C19 105.69(7)
C1 S1 C19 99.20(7)
C13 P1 C7 107.43(8)
C13 P1 C6 101.09(7)
C7 P1 C6 101.25(7)
C25 P2 C24 100.87(7)
C25 P2 C31 104.58(7)
C24 P2 C31 101.63(7)
C2 C1 C6 122.27(15)
C2 C1 S1 118.20(13)
C6 C1 S1 119.34(12)
C30 C25 C26 118.43(15)
C30 C25 P2 116.02(12)
C26 C25 P2 125.37(13)
C5 C6 C1 117.50(14)
C5 C6 P1 123.95(13)
C1 C6 P1 118.54(11)
C23 C24 C19 118.44(14)
C23 C24 P2 122.37(12)
C19 C24 P2 119.12(11)
C4 C5 C6 120.75(16)
C4 C5 H5 119.6
C6 C5 H5 119.6
C20 C19 C24 120.83(14)
C20 C19 S1 123.41(12)
C24 C19 S1 115.59(12)
C29 C30 C25 120.88(16)
C29 C30 H30 119.6
C25 C30 H30 119.6
C14 C13 C18 118.57(16)
C14 C13 P1 124.61(13)
C18 C13 P1 116.37(13)
C23 C22 C21 119.78(15)
C23 C22 H22 120.1
C21 C22 H22 120.1
C30 C29 C28 120.18(16)
C30 C29 H29 119.9
C28 C29 H29 119.9
C4 C3 C2 119.89(15)
C4 C3 H3 120.1
C2 C3 H3 120.1
C36 C31 C32 118.37(15)
C36 C31 P2 124.25(13)
C32 C31 P2 116.98(12)
C20 C21 C22 120.15(15)
C20 C21 H21 119.9
C22 C21 H21 119.9
C17 C18 C13 120.72(17)
C17 C18 H18 119.6
C13 C18 H18 119.6
C28 C27 C26 120.06(17)
C28 C27 H27 120.0
C26 C27 H27 120.0
C12 C7 C8 118.80(16)
C12 C7 P1 125.57(14)
C8 C7 P1 115.49(13)
C31 C36 C35 120.48(16)
C31 C36 H36 119.8
C35 C36 H36 119.8
C34 C33 C32 120.25(17)
C34 C33 H33 119.9
C32 C33 H33 119.9
C21 C20 C19 119.88(15)
C21 C20 H20 120.1
C19 C20 H20 120.1
C35 C34 C33 119.21(16)
C35 C34 H34 120.4
C33 C34 H34 120.4
C9 C8 C7 120.86(17)
C9 C8 H8 119.6
C7 C8 H8 119.6
C34 C35 C36 120.76(16)
C34 C35 H35 119.6
C36 C35 H35 119.6
C22 C23 C24 120.89(14)
C22 C23 H23 119.6
C24 C23 H23 119.6
C15 C16 C17 120.22(17)
C15 C16 H16 119.9
C17 C16 H16 119.9
C11 C12 C7 120.10(18)
C11 C12 H12 120.0
C7 C12 H12 120.0
C18 C17 C16 119.85(17)
C18 C17 H17 120.1
C16 C17 H17 120.1
C1 C2 C3 118.92(16)
C1 C2 H2 120.5
C3 C2 H2 120.5
C13 C14 C15 120.62(17)
C13 C14 H14 119.7
C15 C14 H14 119.7
C33 C32 C31 120.93(16)
C33 C32 H32 119.5
C31 C32 H32 119.5
C3 C4 C5 120.65(16)
C3 C4 H4 119.7
C5 C4 H4 119.7
C29 C28 C27 119.82(16)
C29 C28 H28 120.1
C27 C28 H28 120.1
C16 C15 C14 119.97(17)
C16 C15 H15 120.0
C14 C15 H15 120.0
C27 C26 C25 120.62(16)
C27 C26 H26 119.7
C25 C26 H26 119.7
C10 C9 C8 119.71(19)
C10 C9 H9 120.1
C8 C9 H9 120.1
C10 C11 C12 120.38(18)
C10 C11 H11 119.8
C12 C11 H11 119.8
C9 C10 C11 120.16(18)
C9 C10 H10 119.9
C11 C10 H10 119.9

loop_
_geom_bond_atom_site_label_1
_geom_bond_atom_site_label_2
_geom_bond_distance
S1 O1 1.4960(13)
S1 C1 1.7954(16)
S1 C19 1.8143(16)
P1 C13 1.8275(18)
P1 C7 1.8351(17)
P1 C6 1.8414(16)
P2 C25 1.8273(17)
P2 C24 1.8323(16)
P2 C31 1.8350(16)
C1 C2 1.389(2)
C1 C6 1.402(2)
C25 C30 1.397(2)
C25 C26 1.399(2)
C6 C5 1.394(2)
C24 C23 1.399(2)
C24 C19 1.401(2)
C5 C4 1.390(2)
C5 H5 0.9500
C19 C20 1.390(2)
C30 C29 1.383(2)
C30 H30 0.9500
C13 C14 1.393(2)
C13 C18 1.404(2)
C22 C23 1.388(2)
C22 C21 1.394(2)
C22 H22 0.9500
C29 C28 1.387(3)
C29 H29 0.9500
C3 C4 1.386(3)
C3 C2 1.390(2)
C3 H3 0.9500
C31 C36 1.393(2)
C31 C32 1.397(2)
C21 C20 1.386(2)
C21 H21 0.9500
C18 C17 1.388(2)
C18 H18 0.9500
C27 C28 1.388(3)
C27 C26 1.390(2)
C27 H27 0.9500
C7 C12 1.397(2)
C7 C8 1.399(2)
C36 C35 1.393(2)
C36 H36 0.9500
C33 C34 1.387(3)
C33 C32 1.391(2)
C33 H33 0.9500
C20 H20 0.9500
C34 C35 1.385(3)
C34 H34 0.9500
C8 C9 1.395(3)
C8 H8 0.9500
C35 H35 0.9500
C23 H23 0.9500
C16 C15 1.382(3)
C16 C17 1.391(3)
C16 H16 0.9500
C12 C11 1.393(3)
C12 H12 0.9500
C17 H17 0.9500
C2 H2 0.9500
C14 C15 1.398(3)
C14 H14 0.9500
C32 H32 0.9500
C4 H4 0.9500
C28 H28 0.9500
C15 H15 0.9500
C26 H26 0.9500
C9 C10 1.380(3)
C9 H9 0.9500
C11 C10 1.390(3)
C11 H11 0.9500
C10 H10 0.9500

loop_
_cod_related_entry_id
_cod_related_entry_database
_cod_related_entry_code
1 ChemSpider 30659841
